data_2227154
loop_
_publ_author_name
'Viljoen, J. Augustinus'
'Visser, Hendrik G.'
'Roodt, Andreas'

_publ_section_title
;
 Tetrakis(1,3-diphenylpropane-1,3-dionato)hafnium(IV)
;
_journal_coeditor_code BG2349
_journal_issue 9
_journal_name_full 'Acta Crystallographica Section E'
_journal_page_first m1053
_journal_page_last m1054
_journal_paper_doi 10.1107/S1600536810030400
_journal_volume 66
_journal_year 2010
_chemical_formula_iupac '[Hf (C15 H11 O2)4]'
_chemical_formula_moiety 'C60 H44 Hf O8'
_chemical_formula_sum 'C60 H44 Hf O8'
_chemical_formula_weight 1071.44
_chemical_name_systematic
;
Tetrakis(1,3-diphenylpropane-1,3-dionato)hafnium(IV)
;
_space_group_IT_number 14
_symmetry_cell_setting monoclinic
_symmetry_space_group_name_Hall '-P 2ybc'
_symmetry_space_group_name_H-M 'P 1 21/c 1'
_atom_sites_solution_hydrogens geom
_atom_sites_solution_primary direct
_atom_sites_solution_secondary difmap
_audit_creation_method 'WinGX routine CIF_UPDATE'
_cell_angle_alpha 90
_cell_angle_beta 101.618(4)
_cell_angle_gamma 90
_cell_formula_units_Z 4
_cell_length_a 24.846(2)
_cell_length_b 10.2236(8)
_cell_length_c 19.3155(13)
_cell_measurement_reflns_used 9989
_cell_measurement_temperature 100(2)
_cell_measurement_theta_max 28.17
_cell_measurement_theta_min 2.98
_cell_volume 4805.9(6)
_computing_cell_refinement 'SAINT-Plus (Bruker, 2004)'
_computing_data_collection 'APEX2 (Bruker, 2005)'
_computing_data_reduction 'SAINT-Plus (Bruker, 2004)'
_computing_molecular_graphics 'DIAMOND (Brandenburg & Putz, 2005)'
_computing_publication_material 'WinGX (Farrugia, 1999)'
_computing_structure_refinement 'SHELXL97 (Sheldrick, 2008)'
_computing_structure_solution 'SIR92 (Altomare <i>et al.</i>, 1999)'
_diffrn_ambient_temperature 100(2)
_diffrn_measured_fraction_theta_full 0.995
_diffrn_measured_fraction_theta_max 0.995
_diffrn_measurement_device_type 'Bruker X8 APEXII 4K KappaCCD'
_diffrn_measurement_method '\w- and \f-scans'
_diffrn_radiation_monochromator graphite
_diffrn_radiation_source 'fine-focus sealed tube'
_diffrn_radiation_type MoK\a
_diffrn_radiation_wavelength 0.71073
_diffrn_reflns_av_R_equivalents 0.036
_diffrn_reflns_limit_h_max 32
_diffrn_reflns_limit_h_min -23
_diffrn_reflns_limit_k_max 13
_diffrn_reflns_limit_k_min -11
_diffrn_reflns_limit_l_max 24
_diffrn_reflns_limit_l_min -25
_diffrn_reflns_number 39626
_diffrn_reflns_theta_full 28
_diffrn_reflns_theta_max 28
_diffrn_reflns_theta_min 0.84
_exptl_absorpt_coefficient_mu 2.229
_exptl_absorpt_correction_T_max 0.783
_exptl_absorpt_correction_T_min 0.661
_exptl_absorpt_correction_type multi-scan
_exptl_absorpt_process_details '(SADABS; Bruker, 2004)'
_exptl_crystal_colour colourless
_exptl_crystal_density_diffrn 1.481
_exptl_crystal_density_method 'not measured'
_exptl_crystal_description cuboid
_exptl_crystal_F_000 2160
_exptl_crystal_size_max 0.195
_exptl_crystal_size_mid 0.188
_exptl_crystal_size_min 0.106
_refine_diff_density_max 1.173
_refine_diff_density_min -1.287
_refine_ls_extinction_coef 0.00501(19)
_refine_ls_extinction_method 'SHELXL97 (Sheldrick, 2008)'
_refine_ls_goodness_of_fit_ref 1.158
_refine_ls_hydrogen_treatment constr
_refine_ls_matrix_type full
_refine_ls_number_parameters 623
_refine_ls_number_reflns 11555
_refine_ls_number_restraints 0
_refine_ls_restrained_S_all 1.158
_refine_ls_R_factor_all 0.0531
_refine_ls_R_factor_gt 0.0374
_refine_ls_shift/su_max 0.001
_refine_ls_shift/su_mean 0
_refine_ls_structure_factor_coef Fsqd
_refine_ls_weighting_details 'calc w=1/[\s^2^(Fo^2^)+(0.0613P)^2^+3.4756P] where P=(Fo^2^+2Fc^2^)/3'
_refine_ls_weighting_scheme calc
_refine_ls_wR_factor_ref 0.1218
_reflns_number_gt 9232
_reflns_number_total 11555
_reflns_threshold_expression >2\s(I)
_cod_data_source_file bg2349.cif
_cod_data_source_block I
_cod_original_cell_volume 4805.8(6)
_cod_original_sg_symbol_H-M 'P 21/c'
_cod_database_code 2227154
_cod_database_fobs_code 2227154

loop_
_symmetry_equiv_pos_as_xyz
'x, y, z'
'-x, y+1/2, -z+1/2'
'-x, -y, -z'
'x, -y-1/2, z-1/2'

loop_
_atom_site_type_symbol
_atom_site_label
_atom_site_fract_x
_atom_site_fract_y
_atom_site_fract_z
_atom_site_U_iso_or_equiv
_atom_site_adp_type
_atom_site_calc_flag
_atom_site_refinement_flags
_atom_site_occupancy
_atom_site_disorder_assembly
_atom_site_disorder_group
C C1 0.24706(16) 0.4566(4) 0.08242(19) 0.0161(8) Uani d . 1 . .
C C1A 0.30445(16) 0.4590(4) 0.0913(2) 0.0207(8) Uani d . 1 . .
H H1A 0.3209 0.4314 0.0534 0.025 Uiso calc R 1 . .
C C2 0.33800(17) 0.5007(3) 0.1542(2) 0.0197(8) Uani d . 1 . .
C C2A 0.20819(15) 0.8200(4) 0.29205(19) 0.0187(8) Uani d . 1 . .
H H2A 0.1954 0.8959 0.3121 0.022 Uiso calc R 1 . .
C C3 0.17177(15) 0.7475(3) 0.24237(18) 0.0157(7) Uani d . 1 . .
C C3A 0.28567(17) 0.5107(4) 0.4365(2) 0.0208(9) Uani d . 1 . .
H H3A 0.2987 0.5368 0.4841 0.025 Uiso calc R 1 . .
C C4 0.26320(15) 0.7829(4) 0.31278(18) 0.0142(7) Uani d . 1 . .
C C4A 0.19232(16) 0.1980(4) 0.1584(2) 0.0228(9) Uani d . 1 . .
H H4A 0.1779 0.133 0.1246 0.027 Uiso calc R 1 . .
C C5 0.23035(18) 0.5291(4) 0.4056(2) 0.0197(8) Uani d . 1 . .
C C6 0.32221(16) 0.4545(4) 0.3986(2) 0.0201(8) Uani d . 1 . .
C C7 0.24896(16) 0.2030(4) 0.18487(19) 0.0201(8) Uani d . 1 . .
C C8 0.15649(16) 0.2868(4) 0.1806(2) 0.0213(8) Uani d . 1 . .
C C11 0.21105(16) 0.4190(4) 0.01309(19) 0.0189(8) Uani d . 1 . .
C C12 0.15601(17) 0.4562(4) -0.0013(2) 0.0238(9) Uani d . 1 . .
H H12 0.1417 0.5037 0.0333 0.029 Uiso calc R 1 . .
C C13 0.12182(18) 0.4252(4) -0.0650(2) 0.0301(10) Uani d . 1 . .
H H13 0.0845 0.4526 -0.0746 0.036 Uiso calc R 1 . .
C C14 0.14269(18) 0.3532(4) -0.1150(2) 0.0268(9) Uani d . 1 . .
H H14 0.1195 0.3318 -0.1589 0.032 Uiso calc R 1 . .
C C15 0.19669(18) 0.3128(4) -0.1011(2) 0.0283(10) Uani d . 1 . .
H H15 0.2104 0.2625 -0.1351 0.034 Uiso calc R 1 . .
C C16 0.23119(17) 0.3456(4) -0.0375(2) 0.0243(9) Uani d . 1 . .
H H16 0.2685 0.3182 -0.0283 0.029 Uiso calc R 1 . .
C C21 0.39823(16) 0.5154(4) 0.1617(2) 0.0199(8) Uani d . 1 . .
C C22 0.42742(17) 0.4504(5) 0.1174(2) 0.0298(10) Uani d . 1 . .
H H22 0.4086 0.3942 0.0813 0.036 Uiso calc R 1 . .
C C23 0.48370(19) 0.4676(5) 0.1259(2) 0.0387(12) Uani d . 1 . .
H H23 0.5034 0.4218 0.0961 0.046 Uiso calc R 1 . .
C C24 0.51146(18) 0.5506(6) 0.1772(2) 0.0395(12) Uani d . 1 . .
H H24 0.5499 0.5642 0.1819 0.047 Uiso calc R 1 . .
C C25 0.48275(18) 0.6137(5) 0.2215(2) 0.0325(10) Uani d . 1 . .
H H25 0.5017 0.6706 0.2572 0.039 Uiso calc R 1 . .
C C26 0.42671(16) 0.5953(4) 0.2148(2) 0.0258(9) Uani d . 1 . .
H H26 0.4077 0.6374 0.2467 0.031 Uiso calc R 1 . .
C C31 0.11385(15) 0.7921(4) 0.21507(18) 0.0170(8) Uani d . 1 . .
C C32 0.07438(16) 0.6976(4) 0.1882(2) 0.0242(9) Uani d . 1 . .
H H32 0.0845 0.6079 0.1893 0.029 Uiso calc R 1 . .
C C33 0.02068(17) 0.7337(4) 0.1600(2) 0.0295(10) Uani d . 1 . .
H H33 -0.0059 0.6687 0.1425 0.035 Uiso calc R 1 . .
C C34 0.00591(17) 0.8638(5) 0.1573(2) 0.0290(10) Uani d . 1 . .
H H34 -0.0308 0.8883 0.1373 0.035 Uiso calc R 1 . .
C C35 0.04449(18) 0.9597(4) 0.1835(2) 0.0260(9) Uani d . 1 . .
H H35 0.0343 1.0494 0.1812 0.031 Uiso calc R 1 . .
C C36 0.09820(16) 0.9229(4) 0.21317(19) 0.0208(8) Uani d . 1 . .
H H36 0.1244 0.9878 0.2323 0.025 Uiso calc R 1 . .
C C41 0.30414(15) 0.8754(4) 0.35389(18) 0.0166(8) Uani d . 1 . .
C C42 0.29894(17) 1.0095(4) 0.3414(2) 0.0197(8) Uani d . 1 . .
H H42 0.2678 1.0425 0.3093 0.024 Uiso calc R 1 . .
C C43 0.33883(17) 1.0947(4) 0.3756(2) 0.0241(9) Uani d . 1 . .
H H43 0.3361 1.1854 0.3649 0.029 Uiso calc R 1 . .
C C44 0.38253(16) 1.0485(4) 0.4251(2) 0.0228(9) Uani d . 1 . .
H H44 0.4095 1.1074 0.4492 0.027 Uiso calc R 1 . .
C C45 0.38700(16) 0.9157(4) 0.4397(2) 0.0242(9) Uani d . 1 . .
H H45 0.4163 0.884 0.475 0.029 Uiso calc R 1 . .
C C46 0.34863(16) 0.8288(4) 0.4026(2) 0.0211(8) Uani d . 1 . .
H H46 0.353 0.7374 0.4108 0.025 Uiso calc R 1 . .
C C51 0.19077(16) 0.5727(4) 0.44986(19) 0.0209(8) Uani d . 1 . .
C C52 0.13972(18) 0.5118(4) 0.4416(2) 0.0240(9) Uani d . 1 . .
H H52 0.1295 0.447 0.4062 0.029 Uiso calc R 1 . .
C C53 0.10394(18) 0.5455(4) 0.4850(2) 0.0276(9) Uani d . 1 . .
H H53 0.0696 0.502 0.4803 0.033 Uiso calc R 1 . .
C C54 0.11806(17) 0.6423(4) 0.5350(2) 0.0275(10) Uani d . 1 . .
H H54 0.0933 0.6651 0.5646 0.033 Uiso calc R 1 . .
C C55 0.16760(18) 0.7061(4) 0.5423(2) 0.0287(10) Uani d . 1 . .
H H55 0.1766 0.7737 0.5764 0.034 Uiso calc R 1 . .
C C56 0.20449(17) 0.6720(4) 0.5000(2) 0.0261(9) Uani d . 1 . .
H H56 0.2388 0.7158 0.5052 0.031 Uiso calc R 1 . .
C C61 0.37973(16) 0.4165(4) 0.4335(2) 0.0216(8) Uani d . 1 . .
C C62 0.39500(18) 0.3968(4) 0.5053(2) 0.0307(10) Uani d . 1 . .
H H62 0.3693 0.4094 0.5349 0.037 Uiso calc R 1 . .
C C63 0.44867(19) 0.3583(4) 0.5339(2) 0.0345(11) Uani d . 1 . .
H H63 0.459 0.3441 0.5834 0.041 Uiso calc R 1 . .
C C64 0.48704(19) 0.3402(4) 0.4925(2) 0.0345(11) Uani d . 1 . .
H H64 0.5236 0.3151 0.513 0.041 Uiso calc R 1 . .
C C65 0.47105(19) 0.3596(4) 0.4190(3) 0.0337(10) Uani d . 1 . .
H H65 0.4967 0.3467 0.3891 0.04 Uiso calc R 1 . .
C C66 0.41714(16) 0.3980(4) 0.3904(2) 0.0251(9) Uani d . 1 . .
H H66 0.4062 0.4115 0.3409 0.03 Uiso calc R 1 . .
C C71 0.28609(17) 0.0940(4) 0.17170(19) 0.0218(8) Uani d . 1 . .
C C72 0.34175(18) 0.1171(4) 0.1818(2) 0.0270(9) Uani d . 1 . .
H H72 0.3556 0.2022 0.1946 0.032 Uiso calc R 1 . .
C C73 0.3775(2) 0.0184(5) 0.1735(2) 0.0328(11) Uani d . 1 . .
H H73 0.4157 0.036 0.1796 0.039 Uiso calc R 1 . .
C C74 0.3580(2) -0.1065(5) 0.1563(2) 0.0337(11) Uani d . 1 . .
H H74 0.3828 -0.1747 0.1507 0.04 Uiso calc R 1 . .
C C75 0.3029(2) -0.1320(4) 0.1475(2) 0.0313(10) Uani d . 1 . .
H H75 0.2896 -0.2182 0.1365 0.038 Uiso calc R 1 . .
C C76 0.26652(19) -0.0328(4) 0.1544(2) 0.0286(10) Uani d . 1 . .
H H76 0.2283 -0.0506 0.1475 0.034 Uiso calc R 1 . .
C C81 0.09616(16) 0.2845(4) 0.1502(2) 0.0203(8) Uani d . 1 . .
C C82 0.07572(17) 0.2409(4) 0.0814(2) 0.0258(9) Uani d . 1 . .
H H82 0.1003 0.2083 0.0536 0.031 Uiso calc R 1 . .
C C83 0.02023(18) 0.2449(4) 0.0537(2) 0.0293(10) Uani d . 1 . .
H H83 0.0066 0.2158 0.0067 0.035 Uiso calc R 1 . .
C C84 -0.01538(17) 0.2907(4) 0.0934(2) 0.0273(9) Uani d . 1 . .
H H84 -0.0536 0.2934 0.0738 0.033 Uiso calc R 1 . .
C C85 0.00363(17) 0.3330(4) 0.1619(2) 0.0266(9) Uani d . 1 . .
H H85 -0.0215 0.3628 0.1895 0.032 Uiso calc R 1 . .
C C86 0.05943(17) 0.3319(4) 0.1901(2) 0.0239(9) Uani d . 1 . .
H H86 0.0727 0.3634 0.2367 0.029 Uiso calc R 1 . .
O O1 0.22174(11) 0.4883(2) 0.13129(13) 0.0159(6) Uani d . 1 . .
O O3 0.18452(10) 0.6395(2) 0.21599(12) 0.0145(5) Uani d . 1 . .
O O4 0.28238(10) 0.6747(2) 0.29717(12) 0.0154(5) Uani d . 1 . .
O O5 0.20986(12) 0.5050(2) 0.34095(14) 0.0179(6) Uani d . 1 . .
O O6 0.30933(10) 0.4271(3) 0.33300(12) 0.0181(5) Uani d . 1 . .
O O7 0.27280(10) 0.2980(2) 0.22244(12) 0.0164(5) Uani d . 1 . .
O O8 0.17248(10) 0.3757(3) 0.22776(12) 0.0177(6) Uani d . 1 . .
O O2 0.31948(11) 0.5335(3) 0.20904(13) 0.0173(5) Uani d . 1 . .
Hf Hf1 0.245894(6) 0.493352(14) 0.247129(7) 0.01434(8) Uani d . 1 . .

loop_
_atom_site_aniso_label
_atom_site_aniso_U_11
_atom_site_aniso_U_22
_atom_site_aniso_U_33
_atom_site_aniso_U_12
_atom_site_aniso_U_13
_atom_site_aniso_U_23
C1 0.021(2) 0.0103(18) 0.0170(17) 0.0021(15) 0.0036(15) 0.0021(15)
C1A 0.018(2) 0.025(2) 0.0190(18) 0.0002(17) 0.0037(15) -0.0020(17)
C2 0.018(2) 0.016(2) 0.024(2) 0.0030(15) 0.0039(16) 0.0017(15)
C2A 0.0167(19) 0.015(2) 0.0239(19) 0.0005(15) 0.0025(15) -0.0046(15)
C3 0.0178(19) 0.0123(18) 0.0174(17) -0.0002(14) 0.0048(14) 0.0032(14)
C3A 0.022(2) 0.022(2) 0.0170(18) -0.0039(16) 0.0015(15) -0.0018(15)
C4 0.0164(18) 0.0108(18) 0.0163(16) -0.0025(14) 0.0055(14) 0.0010(14)
C4A 0.021(2) 0.021(2) 0.026(2) -0.0054(16) 0.0040(16) -0.0065(17)
C5 0.026(2) 0.0120(19) 0.0212(19) -0.0039(16) 0.0063(16) 0.0005(15)
C6 0.021(2) 0.016(2) 0.0208(18) -0.0045(16) -0.0005(15) 0.0021(16)
C7 0.025(2) 0.015(2) 0.0204(18) -0.0040(16) 0.0061(16) 0.0031(15)
C8 0.024(2) 0.018(2) 0.0233(19) -0.0061(16) 0.0075(16) -0.0003(16)
C11 0.022(2) 0.0142(19) 0.0198(18) -0.0030(15) 0.0027(15) 0.0016(15)
C12 0.025(2) 0.023(2) 0.024(2) -0.0009(17) 0.0044(16) -0.0068(17)
C13 0.025(2) 0.026(2) 0.035(2) 0.0007(18) -0.0059(18) 0.0003(19)
C14 0.038(3) 0.022(2) 0.0174(18) -0.0104(19) -0.0014(17) -0.0024(16)
C15 0.039(3) 0.025(2) 0.022(2) -0.0079(19) 0.0099(18) -0.0046(17)
C16 0.026(2) 0.023(2) 0.025(2) -0.0014(17) 0.0052(16) -0.0019(17)
C21 0.0156(19) 0.022(2) 0.0218(19) 0.0000(15) 0.0036(15) 0.0013(15)
C22 0.021(2) 0.043(3) 0.025(2) 0.003(2) 0.0041(17) -0.007(2)
C23 0.020(2) 0.067(3) 0.031(2) 0.006(2) 0.0116(19) -0.012(2)
C24 0.014(2) 0.073(4) 0.032(2) -0.006(2) 0.0043(18) -0.003(2)
C25 0.025(2) 0.045(3) 0.027(2) -0.008(2) 0.0033(17) -0.006(2)
C26 0.021(2) 0.032(2) 0.0240(19) 0.0001(18) 0.0034(16) -0.0010(18)
C31 0.0157(19) 0.022(2) 0.0140(16) 0.0016(15) 0.0036(14) 0.0027(15)
C32 0.022(2) 0.025(2) 0.025(2) -0.0020(17) 0.0014(16) -0.0002(17)
C33 0.021(2) 0.033(3) 0.031(2) -0.0063(18) -0.0033(17) -0.0020(19)
C34 0.015(2) 0.043(3) 0.028(2) 0.0058(19) 0.0021(16) 0.012(2)
C35 0.026(2) 0.024(2) 0.030(2) 0.0072(18) 0.0090(18) 0.0088(18)
C36 0.0182(19) 0.022(2) 0.0228(18) -0.0008(16) 0.0057(15) 0.0041(16)
C41 0.0126(18) 0.019(2) 0.0191(17) -0.0039(15) 0.0055(14) -0.0040(15)
C42 0.020(2) 0.017(2) 0.0212(19) -0.0006(15) 0.0015(15) 0.0007(15)
C43 0.027(2) 0.014(2) 0.032(2) -0.0042(17) 0.0066(17) -0.0036(17)
C44 0.020(2) 0.020(2) 0.029(2) -0.0085(17) 0.0050(16) -0.0074(17)
C45 0.018(2) 0.024(2) 0.029(2) -0.0011(17) 0.0001(16) -0.0006(17)
C46 0.022(2) 0.0108(19) 0.030(2) -0.0027(15) 0.0049(16) -0.0007(16)
C51 0.026(2) 0.021(2) 0.0166(17) 0.0013(17) 0.0044(15) 0.0007(16)
C52 0.026(2) 0.019(2) 0.025(2) 0.0007(16) -0.0006(17) -0.0030(16)
C53 0.023(2) 0.027(2) 0.033(2) 0.0009(18) 0.0058(18) 0.0056(19)
C54 0.030(2) 0.037(3) 0.0166(18) 0.0130(19) 0.0052(16) 0.0044(18)
C55 0.037(3) 0.027(2) 0.0186(19) 0.0100(19) -0.0034(17) -0.0061(17)
C56 0.025(2) 0.029(2) 0.0233(19) -0.0026(18) 0.0027(16) 0.0008(17)
C61 0.023(2) 0.014(2) 0.0264(19) -0.0051(16) 0.0013(16) -0.0039(16)
C62 0.033(3) 0.024(2) 0.032(2) -0.0009(19) -0.0030(18) -0.0005(18)
C63 0.032(3) 0.027(3) 0.037(2) -0.005(2) -0.010(2) 0.001(2)
C64 0.023(2) 0.018(2) 0.057(3) -0.0004(18) -0.007(2) -0.003(2)
C65 0.030(2) 0.019(2) 0.053(3) -0.0052(18) 0.010(2) -0.005(2)
C66 0.020(2) 0.022(2) 0.031(2) -0.0027(17) 0.0019(17) -0.0037(17)
C71 0.028(2) 0.020(2) 0.0167(18) 0.0017(17) 0.0022(15) -0.0021(16)
C72 0.033(2) 0.024(2) 0.022(2) 0.0001(18) -0.0002(17) -0.0012(17)
C73 0.025(2) 0.037(3) 0.032(2) 0.0027(19) -0.0020(19) 0.001(2)
C74 0.041(3) 0.028(3) 0.029(2) 0.015(2) 0.002(2) -0.0039(19)
C75 0.046(3) 0.017(2) 0.027(2) -0.001(2) -0.0010(19) -0.0027(18)
C76 0.030(2) 0.028(2) 0.026(2) -0.0009(19) 0.0043(18) -0.0005(18)
C81 0.017(2) 0.016(2) 0.0268(19) -0.0059(15) 0.0041(15) -0.0020(16)
C82 0.025(2) 0.028(2) 0.025(2) -0.0074(18) 0.0082(17) -0.0073(17)
C83 0.029(2) 0.028(2) 0.028(2) -0.0022(19) -0.0019(18) -0.0092(18)
C84 0.019(2) 0.025(2) 0.033(2) 0.0022(17) -0.0048(17) -0.0047(18)
C85 0.026(2) 0.020(2) 0.036(2) 0.0004(17) 0.0123(18) -0.0032(18)
C86 0.028(2) 0.023(2) 0.0186(18) -0.0041(17) 0.0012(16) -0.0050(16)
O1 0.0136(13) 0.0162(14) 0.0177(13) 0.0015(10) 0.0029(10) -0.0022(10)
O3 0.0143(13) 0.0129(13) 0.0153(12) 0.0005(10) 0.0002(10) -0.0022(10)
O4 0.0126(13) 0.0136(13) 0.0191(12) 0.0007(10) 0.0014(10) -0.0004(10)
O5 0.0192(14) 0.0181(15) 0.0147(12) -0.0031(10) -0.0004(11) -0.0013(10)
O6 0.0188(14) 0.0159(14) 0.0183(12) 0.0020(11) 0.0003(10) -0.0039(11)
O7 0.0167(13) 0.0135(13) 0.0180(12) -0.0011(10) 0.0014(10) -0.0041(10)
O8 0.0192(14) 0.0171(14) 0.0169(12) -0.0052(11) 0.0038(10) -0.0058(10)
O2 0.0147(13) 0.0177(14) 0.0196(13) -0.0003(11) 0.0036(10) -0.0051(11)
Hf1 0.01395(10) 0.01391(11) 0.01428(10) -0.00034(6) 0.00073(6) -0.00185(6)

loop_
_atom_type_symbol
_atom_type_description
_atom_type_scat_dispersion_real
_atom_type_scat_dispersion_imag
_atom_type_scat_source
C C 0.0033 0.0016 'International Tables Vol C Tables 4.2.6.8 and 6.1.1.4'
H H 0 0 'International Tables Vol C Tables 4.2.6.8 and 6.1.1.4'
N N 0.0061 0.0033 'International Tables Vol C Tables 4.2.6.8 and 6.1.1.4'
O O 0.0106 0.006 'International Tables Vol C Tables 4.2.6.8 and 6.1.1.4'
Hf Hf -0.583 6.1852 'International Tables Vol C Tables 4.2.6.8 and 6.1.1.4'

loop_
_geom_angle_atom_site_label_1
_geom_angle_atom_site_label_2
_geom_angle_atom_site_label_3
_geom_angle_site_symmetry_1
_geom_angle_site_symmetry_3
_geom_angle
_geom_angle_publ_flag
O1 C1 C1A . . 123.1(3) ?
O1 C1 C11 . . 115.5(3) ?
C1A C1 C11 . . 121.5(3) ?
C2 C1A C1 . . 121.8(4) ?
C2 C1A H1A . . 119.1 ?
C1 C1A H1A . . 119.1 ?
O2 C2 C1A . . 123.3(4) ?
O2 C2 C21 . . 114.6(4) ?
C1A C2 C21 . . 122.0(4) ?
C3 C2A C4 . . 121.0(3) ?
C3 C2A H2A . . 119.5 ?
C4 C2A H2A . . 119.5 ?
O3 C3 C2A . . 123.7(3) ?
O3 C3 C31 . . 114.7(3) ?
C2A C3 C31 . . 121.6(3) ?
C5 C3A C6 . . 121.2(4) ?
C5 C3A H3A . . 119.4 ?
C6 C3A H3A . . 119.4 ?
O4 C4 C2A . . 124.3(3) ?
O4 C4 C41 . . 115.6(3) ?
C2A C4 C41 . . 120.1(3) ?
C7 C4A C8 . . 121.3(4) ?
C7 C4A H4A . . 119.3 ?
C8 C4A H4A . . 119.3 ?
O5 C5 C3A . . 123.9(4) ?
O5 C5 C51 . . 116.1(4) ?
C3A C5 C51 . . 119.9(4) ?
O6 C6 C3A . . 123.4(4) ?
O6 C6 C61 . . 114.5(3) ?
C3A C6 C61 . . 122.0(3) ?
O7 C7 C4A . . 123.4(4) ?
O7 C7 C71 . . 115.4(3) ?
C4A C7 C71 . . 121.3(4) ?
O8 C8 C4A . . 123.3(4) ?
O8 C8 C81 . . 115.5(3) ?
C4A C8 C81 . . 121.2(3) ?
C12 C11 C16 . . 118.8(3) ?
C12 C11 C1 . . 119.5(3) ?
C16 C11 C1 . . 121.7(3) ?
C13 C12 C11 . . 121.1(4) ?
C13 C12 H12 . . 119.5 ?
C11 C12 H12 . . 119.5 ?
C12 C13 C14 . . 119.3(4) ?
C12 C13 H13 . . 120.3 ?
C14 C13 H13 . . 120.3 ?
C15 C14 C13 . . 120.4(4) ?
C15 C14 H14 . . 119.8 ?
C13 C14 H14 . . 119.8 ?
C14 C15 C16 . . 120.3(4) ?
C14 C15 H15 . . 119.9 ?
C16 C15 H15 . . 119.9 ?
C15 C16 C11 . . 120.1(4) ?
C15 C16 H16 . . 120 ?
C11 C16 H16 . . 120 ?
C26 C21 C22 . . 118.9(4) ?
C26 C21 C2 . . 119.0(4) ?
C22 C21 C2 . . 122.1(4) ?
C23 C22 C21 . . 120.2(4) ?
C23 C22 H22 . . 119.9 ?
C21 C22 H22 . . 119.9 ?
C24 C23 C22 . . 120.6(4) ?
C24 C23 H23 . . 119.7 ?
C22 C23 H23 . . 119.7 ?
C23 C24 C25 . . 119.2(4) ?
C23 C24 H24 . . 120.4 ?
C25 C24 H24 . . 120.4 ?
C24 C25 C26 . . 120.9(4) ?
C24 C25 H25 . . 119.5 ?
C26 C25 H25 . . 119.5 ?
C25 C26 C21 . . 120.1(4) ?
C25 C26 H26 . . 119.9 ?
C21 C26 H26 . . 119.9 ?
C36 C31 C32 . . 118.9(4) ?
C36 C31 C3 . . 123.0(3) ?
C32 C31 C3 . . 118.1(3) ?
C33 C32 C31 . . 120.6(4) ?
C33 C32 H32 . . 119.7 ?
C31 C32 H32 . . 119.7 ?
C34 C33 C32 . . 120.0(4) ?
C34 C33 H33 . . 120 ?
C32 C33 H33 . . 120 ?
C33 C34 C35 . . 120.5(4) ?
C33 C34 H34 . . 119.8 ?
C35 C34 H34 . . 119.8 ?
C34 C35 C36 . . 119.5(4) ?
C34 C35 H35 . . 120.3 ?
C36 C35 H35 . . 120.3 ?
C31 C36 C35 . . 120.6(4) ?
C31 C36 H36 . . 119.7 ?
C35 C36 H36 . . 119.7 ?
C46 C41 C42 . . 119.3(4) ?
C46 C41 C4 . . 120.5(3) ?
C42 C41 C4 . . 120.1(3) ?
C43 C42 C41 . . 120.3(4) ?
C43 C42 H42 . . 119.9 ?
C41 C42 H42 . . 119.9 ?
C44 C43 C42 . . 120.3(4) ?
C44 C43 H43 . . 119.9 ?
C42 C43 H43 . . 119.9 ?
C43 C44 C45 . . 119.8(4) ?
C43 C44 H44 . . 120.1 ?
C45 C44 H44 . . 120.1 ?
C44 C45 C46 . . 120.2(4) ?
C44 C45 H45 . . 119.9 ?
C46 C45 H45 . . 119.9 ?
C41 C46 C45 . . 120.0(4) ?
C41 C46 H46 . . 120 ?
C45 C46 H46 . . 120 ?
C52 C51 C56 . . 119.5(4) ?
C52 C51 C5 . . 119.3(4) ?
C56 C51 C5 . . 121.1(4) ?
C53 C52 C51 . . 120.1(4) ?
C53 C52 H52 . . 119.9 ?
C51 C52 H52 . . 119.9 ?
C54 C53 C52 . . 120.0(4) ?
C54 C53 H53 . . 120 ?
C52 C53 H53 . . 120 ?
C55 C54 C53 . . 120.6(4) ?
C55 C54 H54 . . 119.7 ?
C53 C54 H54 . . 119.7 ?
C54 C55 C56 . . 120.2(4) ?
C54 C55 H55 . . 119.9 ?
C56 C55 H55 . . 119.9 ?
C55 C56 C51 . . 119.5(4) ?
C55 C56 H56 . . 120.2 ?
C51 C56 H56 . . 120.2 ?
C62 C61 C66 . . 120.3(4) ?
C62 C61 C6 . . 122.3(4) ?
C66 C61 C6 . . 117.4(3) ?
C61 C62 C63 . . 119.2(4) ?
C61 C62 H62 . . 120.4 ?
C63 C62 H62 . . 120.4 ?
C64 C63 C62 . . 121.8(4) ?
C64 C63 H63 . . 119.1 ?
C62 C63 H63 . . 119.1 ?
C63 C64 C65 . . 118.6(4) ?
C63 C64 H64 . . 120.7 ?
C65 C64 H64 . . 120.7 ?
C66 C65 C64 . . 119.4(4) ?
C66 C65 H65 . . 120.3 ?
C64 C65 H65 . . 120.3 ?
C61 C66 C65 . . 120.6(4) ?
C61 C66 H66 . . 119.7 ?
C65 C66 H66 . . 119.7 ?
C72 C71 C76 . . 118.8(4) ?
C72 C71 C7 . . 118.9(4) ?
C76 C71 C7 . . 122.1(4) ?
C73 C72 C71 . . 120.8(4) ?
C73 C72 H72 . . 119.6 ?
C71 C72 H72 . . 119.6 ?
C72 C73 C74 . . 120.2(5) ?
C72 C73 H73 . . 119.9 ?
C74 C73 H73 . . 119.9 ?
C75 C74 C73 . . 119.9(4) ?
C75 C74 H74 . . 120 ?
C73 C74 H74 . . 120 ?
C74 C75 C76 . . 120.3(4) ?
C74 C75 H75 . . 119.8 ?
C76 C75 H75 . . 119.8 ?
C75 C76 C71 . . 120.0(4) ?
C75 C76 H76 . . 120 ?
C71 C76 H76 . . 120 ?
C86 C81 C82 . . 118.9(4) ?
C86 C81 C8 . . 119.5(3) ?
C82 C81 C8 . . 121.5(4) ?
C83 C82 C81 . . 120.3(4) ?
C83 C82 H82 . . 119.9 ?
C81 C82 H82 . . 119.9 ?
C84 C83 C82 . . 120.3(4) ?
C84 C83 H83 . . 119.9 ?
C82 C83 H83 . . 119.9 ?
C83 C84 C85 . . 120.7(4) ?
C83 C84 H84 . . 119.7 ?
C85 C84 H84 . . 119.7 ?
C84 C85 C86 . . 119.8(4) ?
C84 C85 H85 . . 120.1 ?
C86 C85 H85 . . 120.1 ?
C85 C86 C81 . . 120.0(4) ?
C85 C86 H86 . . 120 ?
C81 C86 H86 . . 120 ?
C1 O1 Hf1 . . 133.2(2) ?
C3 O3 Hf1 . . 135.3(2) ?
C4 O4 Hf1 . . 134.4(2) ?
C5 O5 Hf1 . . 132.5(3) ?
C6 O6 Hf1 . . 134.0(2) ?
C7 O7 Hf1 . . 133.4(2) ?
C8 O8 Hf1 . . 130.2(2) ?
C2 O2 Hf1 . . 135.0(2) ?
O3 Hf1 O2 . . 112.32(10) ?
O3 Hf1 O8 . . 79.05(10) ?
O2 Hf1 O8 . . 142.98(9) ?
O3 Hf1 O6 . . 143.90(9) ?
O2 Hf1 O6 . . 77.42(10) ?
O8 Hf1 O6 . . 114.87(10) ?
O3 Hf1 O5 . . 78.83(9) ?
O2 Hf1 O5 . . 142.78(10) ?
O8 Hf1 O5 . . 72.53(9) ?
O6 Hf1 O5 . . 74.71(10) ?
O3 Hf1 O7 . . 144.09(9) ?
O2 Hf1 O7 . . 77.35(10) ?
O8 Hf1 O7 . . 74.79(9) ?
O6 Hf1 O7 . . 70.89(9) ?
O5 Hf1 O7 . . 115.18(9) ?
O3 Hf1 O1 . . 72.31(9) ?
O2 Hf1 O1 . . 74.45(10) ?
O8 Hf1 O1 . . 76.23(9) ?
O6 Hf1 O1 . . 141.63(9) ?
O5 Hf1 O1 . . 140.72(10) ?
O7 Hf1 O1 . . 77.85(9) ?
O3 Hf1 O4 . . 75.02(9) ?
O2 Hf1 O4 . . 71.63(9) ?
O8 Hf1 O4 . . 143.76(9) ?
O6 Hf1 O4 . . 75.76(9) ?
O5 Hf1 O4 . . 77.92(9) ?
O7 Hf1 O4 . . 138.39(9) ?
O1 Hf1 O4 . . 118.10(9) ?

loop_
_geom_bond_atom_site_label_1
_geom_bond_atom_site_label_2
_geom_bond_site_symmetry_2
_geom_bond_distance
_geom_bond_publ_flag
C1 O1 . 1.277(4) ?
C1 C1A . 1.402(5) ?
C1 C11 . 1.503(5) ?
C1A C2 . 1.396(5) ?
C1A H1A . 0.95 ?
C2 O2 . 1.281(5) ?
C2 C21 . 1.482(6) ?
C2A C3 . 1.393(5) ?
C2A C4 . 1.397(5) ?
C2A H2A . 0.95 ?
C3 O3 . 1.282(4) ?
C3 C31 . 1.501(5) ?
C3A C5 . 1.397(6) ?
C3A C6 . 1.399(6) ?
C3A H3A . 0.95 ?
C4 O4 . 1.264(4) ?
C4 C41 . 1.495(5) ?
C4A C7 . 1.398(5) ?
C4A C8 . 1.399(5) ?
C4A H4A . 0.95 ?
C5 O5 . 1.273(5) ?
C5 C51 . 1.496(5) ?
C6 O6 . 1.274(4) ?
C6 C61 . 1.503(5) ?
C7 O7 . 1.284(4) ?
C7 C71 . 1.500(6) ?
C8 O8 . 1.291(4) ?
C8 C81 . 1.496(5) ?
C11 C12 . 1.392(5) ?
C11 C16 . 1.402(5) ?
C12 C13 . 1.385(5) ?
C12 H12 . 0.95 ?
C13 C14 . 1.394(6) ?
C13 H13 . 0.95 ?
C14 C15 . 1.377(6) ?
C14 H14 . 0.95 ?
C15 C16 . 1.389(5) ?
C15 H15 . 0.95 ?
C16 H16 . 0.95 ?
C21 C26 . 1.389(5) ?
C21 C22 . 1.397(6) ?
C22 C23 . 1.386(6) ?
C22 H22 . 0.95 ?
C23 C24 . 1.380(7) ?
C23 H23 . 0.95 ?
C24 C25 . 1.380(6) ?
C24 H24 . 0.95 ?
C25 C26 . 1.385(6) ?
C25 H25 . 0.95 ?
C26 H26 . 0.95 ?
C31 C36 . 1.391(5) ?
C31 C32 . 1.400(5) ?
C32 C33 . 1.386(6) ?
C32 H32 . 0.95 ?
C33 C34 . 1.379(6) ?
C33 H33 . 0.95 ?
C34 C35 . 1.393(6) ?
C34 H34 . 0.95 ?
C35 C36 . 1.394(5) ?
C35 H35 . 0.95 ?
C36 H36 . 0.95 ?
C41 C46 . 1.384(5) ?
C41 C42 . 1.393(5) ?
C42 C43 . 1.383(5) ?
C42 H42 . 0.95 ?
C43 C44 . 1.378(6) ?
C43 H43 . 0.95 ?
C44 C45 . 1.386(6) ?
C44 H44 . 0.95 ?
C45 C46 . 1.391(5) ?
C45 H45 . 0.95 ?
C46 H46 . 0.95 ?
C51 C52 . 1.393(6) ?
C51 C56 . 1.397(5) ?
C52 C53 . 1.382(6) ?
C52 H52 . 0.95 ?
C53 C54 . 1.378(6) ?
C53 H53 . 0.95 ?
C54 C55 . 1.375(6) ?
C54 H54 . 0.95 ?
C55 C56 . 1.389(6) ?
C55 H55 . 0.95 ?
C56 H56 . 0.95 ?
C61 C62 . 1.376(5) ?
C61 C66 . 1.379(5) ?
C62 C63 . 1.393(6) ?
C62 H62 . 0.95 ?
C63 C64 . 1.375(6) ?
C63 H63 . 0.95 ?
C64 C65 . 1.408(6) ?
C64 H64 . 0.95 ?
C65 C66 . 1.398(6) ?
C65 H65 . 0.95 ?
C66 H66 . 0.95 ?
C71 C72 . 1.378(6) ?
C71 C76 . 1.401(6) ?
C72 C73 . 1.375(6) ?
C72 H72 . 0.95 ?
C73 C74 . 1.382(6) ?
C73 H73 . 0.95 ?
C74 C75 . 1.370(6) ?
C74 H74 . 0.95 ?
C75 C76 . 1.382(6) ?
C75 H75 . 0.95 ?
C76 H76 . 0.95 ?
C81 C86 . 1.395(5) ?
C81 C82 . 1.397(5) ?
C82 C83 . 1.375(6) ?
C82 H82 . 0.95 ?
C83 C84 . 1.365(6) ?
C83 H83 . 0.95 ?
C84 C85 . 1.381(6) ?
C84 H84 . 0.95 ?
C85 C86 . 1.384(6) ?
C85 H85 . 0.95 ?
C86 H86 . 0.95 ?
O1 Hf1 . 2.197(3) ?
O3 Hf1 . 2.133(2) ?
O4 Hf1 . 2.200(2) ?
O5 Hf1 . 2.180(3) ?
O6 Hf1 . 2.154(2) ?
O7 Hf1 . 2.189(2) ?
O8 Hf1 . 2.154(2) ?
O2 Hf1 . 2.143(3) ?

loop_
_geom_hbond_atom_site_label_D
_geom_hbond_atom_site_label_H
_geom_hbond_atom_site_label_A
_geom_hbond_site_symmetry_A
_geom_hbond_distance_DH
_geom_hbond_distance_HA
_geom_hbond_distance_DA
_geom_hbond_angle_DHA
C43 H43 O6 1_565 0.95 2.6 3.538(5) 169.5

loop_
_geom_torsion_atom_site_label_1
_geom_torsion_atom_site_label_2
_geom_torsion_atom_site_label_3
_geom_torsion_atom_site_label_4
_geom_torsion_site_symmetry_1
_geom_torsion_site_symmetry_2
_geom_torsion_site_symmetry_3
_geom_torsion_site_symmetry_4
_geom_torsion
_geom_torsion_publ_flag
O1 C1 C1A C2 . . . . -2.1(6) ?
C11 C1 C1A C2 . . . . 176.4(4) ?
C1 C1A C2 O2 . . . . 3.5(6) ?
C1 C1A C2 C21 . . . . -174.1(4) ?
C4 C2A C3 O3 . . . . 4.6(6) ?
C4 C2A C3 C31 . . . . -174.8(3) ?
C3 C2A C4 O4 . . . . -10.5(6) ?
C3 C2A C4 C41 . . . . 167.1(3) ?
C6 C3A C5 O5 . . . . -4.7(6) ?
C6 C3A C5 C51 . . . . 171.9(4) ?
C5 C3A C6 O6 . . . . 6.2(6) ?
C5 C3A C6 C61 . . . . -171.2(4) ?
C8 C4A C7 O7 . . . . -10.5(6) ?
C8 C4A C7 C71 . . . . 168.5(4) ?
C7 C4A C8 O8 . . . . -2.1(6) ?
C7 C4A C8 C81 . . . . 177.7(4) ?
O1 C1 C11 C12 . . . . 18.8(5) ?
C1A C1 C11 C12 . . . . -159.8(4) ?
O1 C1 C11 C16 . . . . -160.3(4) ?
C1A C1 C11 C16 . . . . 21.1(6) ?
C16 C11 C12 C13 . . . . -1.9(6) ?
C1 C11 C12 C13 . . . . 178.9(4) ?
C11 C12 C13 C14 . . . . 1.3(7) ?
C12 C13 C14 C15 . . . . 0.3(6) ?
C13 C14 C15 C16 . . . . -1.2(6) ?
C14 C15 C16 C11 . . . . 0.5(6) ?
C12 C11 C16 C15 . . . . 1.0(6) ?
C1 C11 C16 C15 . . . . -179.9(4) ?
O2 C2 C21 C26 . . . . -18.7(5) ?
C1A C2 C21 C26 . . . . 159.1(4) ?
O2 C2 C21 C22 . . . . 160.7(4) ?
C1A C2 C21 C22 . . . . -21.5(6) ?
C26 C21 C22 C23 . . . . -1.1(7) ?
C2 C21 C22 C23 . . . . 179.5(4) ?
C21 C22 C23 C24 . . . . -1.1(8) ?
C22 C23 C24 C25 . . . . 1.9(8) ?
C23 C24 C25 C26 . . . . -0.4(8) ?
C24 C25 C26 C21 . . . . -1.9(7) ?
C22 C21 C26 C25 . . . . 2.6(6) ?
C2 C21 C26 C25 . . . . -178.0(4) ?
O3 C3 C31 C36 . . . . -153.1(3) ?
C2A C3 C31 C36 . . . . 26.3(5) ?
O3 C3 C31 C32 . . . . 24.7(5) ?
C2A C3 C31 C32 . . . . -155.9(3) ?
C36 C31 C32 C33 . . . . 0.2(6) ?
C3 C31 C32 C33 . . . . -177.7(3) ?
C31 C32 C33 C34 . . . . 0.9(6) ?
C32 C33 C34 C35 . . . . -0.8(6) ?
C33 C34 C35 C36 . . . . -0.5(6) ?
C32 C31 C36 C35 . . . . -1.5(5) ?
C3 C31 C36 C35 . . . . 176.3(3) ?
C34 C35 C36 C31 . . . . 1.7(6) ?
O4 C4 C41 C46 . . . . -33.8(5) ?
C2A C4 C41 C46 . . . . 148.4(4) ?
O4 C4 C41 C42 . . . . 143.7(4) ?
C2A C4 C41 C42 . . . . -34.1(5) ?
C46 C41 C42 C43 . . . . 2.2(6) ?
C4 C41 C42 C43 . . . . -175.3(3) ?
C41 C42 C43 C44 . . . . -3.6(6) ?
C42 C43 C44 C45 . . . . 1.3(6) ?
C43 C44 C45 C46 . . . . 2.3(6) ?
C42 C41 C46 C45 . . . . 1.3(6) ?
C4 C41 C46 C45 . . . . 178.8(3) ?
C44 C45 C46 C41 . . . . -3.6(6) ?
O5 C5 C51 C52 . . . . 41.3(5) ?
C3A C5 C51 C52 . . . . -135.5(4) ?
O5 C5 C51 C56 . . . . -139.7(4) ?
C3A C5 C51 C56 . . . . 43.4(6) ?
C56 C51 C52 C53 . . . . -2.8(6) ?
C5 C51 C52 C53 . . . . 176.2(4) ?
C51 C52 C53 C54 . . . . 2.0(6) ?
C52 C53 C54 C55 . . . . 0.0(6) ?
C53 C54 C55 C56 . . . . -1.1(6) ?
C54 C55 C56 C51 . . . . 0.3(6) ?
C52 C51 C56 C55 . . . . 1.7(6) ?
C5 C51 C56 C55 . . . . -177.3(4) ?
O6 C6 C61 C62 . . . . -157.6(4) ?
C3A C6 C61 C62 . . . . 20.1(6) ?
O6 C6 C61 C66 . . . . 20.7(5) ?
C3A C6 C61 C66 . . . . -161.7(4) ?
C66 C61 C62 C63 . . . . 0.1(6) ?
C6 C61 C62 C63 . . . . 178.3(4) ?
C61 C62 C63 C64 . . . . 0.5(7) ?
C62 C63 C64 C65 . . . . -0.9(7) ?
C63 C64 C65 C66 . . . . 0.8(6) ?
C62 C61 C66 C65 . . . . -0.2(6) ?
C6 C61 C66 C65 . . . . -178.5(4) ?
C64 C65 C66 C61 . . . . -0.2(6) ?
O7 C7 C71 C72 . . . . -18.1(5) ?
C4A C7 C71 C72 . . . . 162.8(4) ?
O7 C7 C71 C76 . . . . 157.2(4) ?
C4A C7 C71 C76 . . . . -21.9(6) ?
C76 C71 C72 C73 . . . . 1.5(6) ?
C7 C71 C72 C73 . . . . 177.0(4) ?
C71 C72 C73 C74 . . . . -1.4(6) ?
C72 C73 C74 C75 . . . . 0.1(7) ?
C73 C74 C75 C76 . . . . 1.1(7) ?
C74 C75 C76 C71 . . . . -1.0(6) ?
C72 C71 C76 C75 . . . . -0.3(6) ?
C7 C71 C76 C75 . . . . -175.6(4) ?
O8 C8 C81 C86 . . . . -26.4(5) ?
C4A C8 C81 C86 . . . . 153.8(4) ?
O8 C8 C81 C82 . . . . 150.9(4) ?
C4A C8 C81 C82 . . . . -28.9(6) ?
C86 C81 C82 C83 . . . . 0.1(6) ?
C8 C81 C82 C83 . . . . -177.2(4) ?
C81 C82 C83 C84 . . . . -0.5(7) ?
C82 C83 C84 C85 . . . . -0.3(7) ?
C83 C84 C85 C86 . . . . 1.4(7) ?
C84 C85 C86 C81 . . . . -1.9(6) ?
C82 C81 C86 C85 . . . . 1.1(6) ?
C8 C81 C86 C85 . . . . 178.5(4) ?
C1A C1 O1 Hf1 . . . . -23.4(6) ?
C11 C1 O1 Hf1 . . . . 158.0(2) ?
C2A C3 O3 Hf1 . . . . 21.8(5) ?
C31 C3 O3 Hf1 . . . . -158.7(2) ?
C2A C4 O4 Hf1 . . . . -8.3(5) ?
C41 C4 O4 Hf1 . . . . 174.0(2) ?
C3A C5 O5 Hf1 . . . . -23.4(6) ?
C51 C5 O5 Hf1 . . . . 159.9(2) ?
C3A C6 O6 Hf1 . . . . 20.9(6) ?
C61 C6 O6 Hf1 . . . . -161.4(2) ?
C4A C7 O7 Hf1 . . . . -11.6(5) ?
C71 C7 O7 Hf1 . . . . 169.4(2) ?
C4A C8 O8 Hf1 . . . . 37.5(5) ?
C81 C8 O8 Hf1 . . . . -142.4(3) ?
C1A C2 O2 Hf1 . . . . 21.9(6) ?
C21 C2 O2 Hf1 . . . . -160.4(3) ?
C3 O3 Hf1 O2 . . . . -89.8(3) ?
C3 O3 Hf1 O8 . . . . 127.1(3) ?
C3 O3 Hf1 O6 . . . . 9.6(4) ?
C3 O3 Hf1 O5 . . . . 53.0(3) ?
C3 O3 Hf1 O7 . . . . 170.8(3) ?
C3 O3 Hf1 O1 . . . . -154.0(3) ?
C3 O3 Hf1 O4 . . . . -27.3(3) ?
C2 O2 Hf1 O3 . . . . -93.3(3) ?
C2 O2 Hf1 O8 . . . . 8.5(4) ?
C2 O2 Hf1 O6 . . . . 123.3(3) ?
C2 O2 Hf1 O5 . . . . 165.5(3) ?
C2 O2 Hf1 O7 . . . . 50.4(3) ?
C2 O2 Hf1 O1 . . . . -30.3(3) ?
C2 O2 Hf1 O4 . . . . -157.8(4) ?
C8 O8 Hf1 O3 . . . . 114.8(3) ?
C8 O8 Hf1 O2 . . . . 2.1(4) ?
C8 O8 Hf1 O6 . . . . -100.3(3) ?
C8 O8 Hf1 O5 . . . . -163.6(3) ?
C8 O8 Hf1 O7 . . . . -40.3(3) ?
C8 O8 Hf1 O1 . . . . 40.6(3) ?
C8 O8 Hf1 O4 . . . . 159.6(3) ?
C6 O6 Hf1 O3 . . . . 13.0(4) ?
C6 O6 Hf1 O2 . . . . 123.7(4) ?
C6 O6 Hf1 O8 . . . . -93.3(3) ?
C6 O6 Hf1 O5 . . . . -31.3(3) ?
C6 O6 Hf1 O7 . . . . -155.5(4) ?
C6 O6 Hf1 O1 . . . . 167.3(3) ?
C6 O6 Hf1 O4 . . . . 49.8(3) ?
C5 O5 Hf1 O3 . . . . -123.0(3) ?
C5 O5 Hf1 O2 . . . . -10.6(4) ?
C5 O5 Hf1 O8 . . . . 155.1(3) ?
C5 O5 Hf1 O6 . . . . 32.2(3) ?
C5 O5 Hf1 O7 . . . . 92.0(3) ?
C5 O5 Hf1 O1 . . . . -166.0(3) ?
C5 O5 Hf1 O4 . . . . -46.1(3) ?
C7 O7 Hf1 O3 . . . . -16.6(4) ?
C7 O7 Hf1 O2 . . . . -127.3(3) ?
C7 O7 Hf1 O8 . . . . 28.0(3) ?
C7 O7 Hf1 O6 . . . . 151.8(3) ?
C7 O7 Hf1 O5 . . . . 89.9(3) ?
C7 O7 Hf1 O1 . . . . -50.8(3) ?
C7 O7 Hf1 O4 . . . . -169.7(3) ?
C1 O1 Hf1 O3 . . . . 151.1(3) ?
C1 O1 Hf1 O2 . . . . 30.9(3) ?
C1 O1 Hf1 O8 . . . . -126.2(3) ?
C1 O1 Hf1 O6 . . . . -13.4(4) ?
C1 O1 Hf1 O5 . . . . -164.2(3) ?
C1 O1 Hf1 O7 . . . . -49.2(3) ?
C1 O1 Hf1 O4 . . . . 89.6(3) ?
C4 O4 Hf1 O3 . . . . 20.3(3) ?
C4 O4 Hf1 O2 . . . . 140.5(3) ?
C4 O4 Hf1 O8 . . . . -25.4(4) ?
C4 O4 Hf1 O6 . . . . -138.2(3) ?
C4 O4 Hf1 O5 . . . . -61.2(3) ?
C4 O4 Hf1 O7 . . . . -175.6(3) ?
C4 O4 Hf1 O1 . . . . 80.4(3) ?
